data_4083433
loop_
_publ_author_name
'Au, Richard H. W.'
'Jennings, Michael C.'
'Puddephatt, Richard J.'

_publ_section_title
;
 Supramolecular Organoplatinum(IV) Chemistry: Sequential Introduction of
 Amide Hydrogen Bonding Groups
;
_journal_issue 13
_journal_name_full Organometallics
_journal_page_first 3754
_journal_paper_doi 10.1021/om900272w
_journal_volume 28
_journal_year 2009
_chemical_formula_moiety 'C38 H47 Br N4 O5 Pt'
_chemical_formula_sum 'C38 H47 Br N4 O5 Pt'
_chemical_formula_weight 914.80
_chemical_name_systematic
; 
 ? 
;
_space_group_IT_number 14
_symmetry_cell_setting monoclinic
_symmetry_space_group_name_Hall '-P 2yn'
_symmetry_space_group_name_H-M 'P 1 21/n 1'
_atom_sites_solution_hydrogens geom
_atom_sites_solution_primary direct
_atom_sites_solution_secondary difmap
_audit_creation_method SHELXL-97
_cell_angle_alpha 90.00
_cell_angle_beta 99.1260(10)
_cell_angle_gamma 90.00
_cell_formula_units_Z 4
_cell_length_a 7.5405(2)
_cell_length_b 27.6582(6)
_cell_length_c 18.4131(4)
_cell_measurement_reflns_used 68153
_cell_measurement_temperature 150(2)
_cell_measurement_theta_max 27.48
_cell_measurement_theta_min 2.04
_cell_volume 3791.57(15)
_computing_cell_refinement 'DENZO-SMN (Otwinowski & Minor, 1997)'
_computing_data_collection 'COLLECT (Nonius, 1997-2001)'
_computing_data_reduction DENZO-SMN
_computing_molecular_graphics 'SHELXTL/PC (Sheldrick, 2001)'
_computing_publication_material SHELXTL/PC
_computing_structure_refinement 'SHELXL-97 (Sheldrick, 1997)'
_computing_structure_solution 'SHELXS-97 (Sheldrick, 1997)'
_diffrn_ambient_temperature 150(2)
_diffrn_measured_fraction_theta_full 0.993
_diffrn_measured_fraction_theta_max 0.993
_diffrn_measurement_device_type 'Nonius Kappa-CCD'
_diffrn_measurement_method '\f scans, and \w scans with \k offsets'
_diffrn_radiation_monochromator graphite
_diffrn_radiation_source 'fine-focus sealed tube'
_diffrn_radiation_type MoK\a
_diffrn_radiation_wavelength 0.71073
_diffrn_reflns_av_R_equivalents 0.057
_diffrn_reflns_av_sigmaI/netI 0.0414
_diffrn_reflns_limit_h_max 8
_diffrn_reflns_limit_h_min -8
_diffrn_reflns_limit_k_max 32
_diffrn_reflns_limit_k_min -32
_diffrn_reflns_limit_l_max 21
_diffrn_reflns_limit_l_min -21
_diffrn_reflns_number 31190
_diffrn_reflns_theta_full 25.03
_diffrn_reflns_theta_max 25.03
_diffrn_reflns_theta_min 2.68
_diffrn_standards_number 0
_exptl_absorpt_coefficient_mu 4.801
_exptl_absorpt_correction_T_max 0.8405
_exptl_absorpt_correction_T_min 0.3799
_exptl_absorpt_correction_type multi-scan
_exptl_absorpt_process_details 'DENZO-SMN (Otwinowski & Minor, 1997)'
_exptl_crystal_colour colourless
_exptl_crystal_density_diffrn 1.603
_exptl_crystal_density_method 'not measured'
_exptl_crystal_description plate
_exptl_crystal_F_000 1824
_exptl_crystal_size_max 0.25
_exptl_crystal_size_mid 0.17
_exptl_crystal_size_min 0.04
_refine_diff_density_max 2.050
_refine_diff_density_min -1.802
_refine_diff_density_rms 0.133
_refine_ls_extinction_method none
_refine_ls_goodness_of_fit_ref 1.040
_refine_ls_hydrogen_treatment constr
_refine_ls_matrix_type full
_refine_ls_number_parameters 418
_refine_ls_number_reflns 6626
_refine_ls_number_restraints 0
_refine_ls_restrained_S_all 1.040
_refine_ls_R_factor_all 0.0755
_refine_ls_R_factor_gt 0.0529
_refine_ls_shift/su_max 0.000
_refine_ls_shift/su_mean 0.000
_refine_ls_structure_factor_coef Fsqd
_refine_ls_weighting_details 'calc w=1/[\s^2^(Fo^2^)+(0.0845P)^2^+15.5604P] where P=(Fo^2^+2Fc^2^)/3'
_refine_ls_weighting_scheme calc
_refine_ls_wR_factor_gt 0.1449
_refine_ls_wR_factor_ref 0.1634
_reflns_number_gt 4957
_reflns_number_total 6626
_reflns_threshold_expression I>2\s(I)
_cod_data_source_file om900272w_si_001.cif
_cod_data_source_block complex_9
_cod_depositor_comments
;
The following automatic conversions were performed:

'_symmetry_cell_setting' value 'Monoclinic' changed to 'monoclinic'
according to
/usr/data/users/saulius/automatic-downloads/retrospective/ACS/lib/dictionaries/cif_core.dic
dictionary named 'cif_core.dic' version 2.4.2 from 2011-04-26.

Automatic conversion script
Id: cif_fix_values 2281 2013-09-26 08:29:07Z andrius 
;
_cod_original_cell_volume 3791.56(15)
_cod_original_sg_symbol_H-M 'P 21/n'
_cod_database_code 4083433

loop_
_symmetry_equiv_pos_as_xyz
'x, y, z'
'-x+1/2, y+1/2, -z+1/2'
'-x, -y, -z'
'x-1/2, -y-1/2, z-1/2'

loop_
_atom_site_label
_atom_site_type_symbol
_atom_site_fract_x
_atom_site_fract_y
_atom_site_fract_z
_atom_site_U_iso_or_equiv
_atom_site_adp_type
_atom_site_occupancy
_atom_site_symmetry_multiplicity
_atom_site_calc_flag
_atom_site_refinement_flags
Pt Pt 1.14355(5) 0.051873(13) 0.207659(18) 0.05643(16) Uani 1 1 d .
Br Br 1.39764(15) 0.00854(4) 0.15623(6) 0.0821(3) Uani 1 1 d .
C1 C 1.3219(13) 0.1022(4) 0.2568(5) 0.070(3) Uani 1 1 d .
H1A H 1.2585 0.1259 0.2830 0.105 Uiso 1 1 calc R
H1B H 1.3779 0.1188 0.2192 0.105 Uiso 1 1 calc R
H1C H 1.4149 0.0862 0.2917 0.105 Uiso 1 1 calc R
C2 C 1.2085(15) 0.0149(4) 0.3043(5) 0.073(3) Uani 1 1 d .
H2A H 1.1276 0.0246 0.3384 0.110 Uiso 1 1 calc R
H2B H 1.3327 0.0222 0.3260 0.110 Uiso 1 1 calc R
H2C H 1.1962 -0.0199 0.2948 0.110 Uiso 1 1 calc R
N11 N 0.9547(9) 0.0007(2) 0.1506(4) 0.0525(16) Uani 1 1 d .
C12 C 0.9142(13) -0.0424(3) 0.1765(6) 0.061(2) Uani 1 1 d .
H12A H 0.9722 -0.0519 0.2240 0.073 Uiso 1 1 calc R
C13 C 0.7914(12) -0.0740(3) 0.1373(5) 0.059(2) Uani 1 1 d .
C14 C 0.7106(11) -0.0612(3) 0.0682(5) 0.057(2) Uani 1 1 d .
H14A H 0.6265 -0.0821 0.0401 0.068 Uiso 1 1 calc R
C15 C 0.7534(11) -0.0171(3) 0.0398(5) 0.053(2) Uani 1 1 d .
H15A H 0.6991 -0.0080 -0.0084 0.064 Uiso 1 1 calc R
C16 C 0.8758(11) 0.0141(3) 0.0812(5) 0.054(2) Uani 1 1 d .
C17 C 0.9278(11) 0.0608(3) 0.0548(5) 0.052(2) Uani 1 1 d .
C18 C 0.8560(11) 0.0800(3) -0.0123(5) 0.053(2) Uani 1 1 d .
H18A H 0.7716 0.0617 -0.0452 0.063 Uiso 1 1 calc R
C19 C 0.9054(11) 0.1254(3) -0.0325(5) 0.056(2) Uani 1 1 d .
H19A H 0.8534 0.1387 -0.0785 0.067 Uiso 1 1 calc R
C20 C 1.0322(11) 0.1517(3) 0.0152(5) 0.055(2) Uani 1 1 d .
C21 C 1.1042(11) 0.1301(3) 0.0819(5) 0.053(2) Uani 1 1 d .
H21A H 1.1922 0.1472 0.1147 0.064 Uiso 1 1 calc R
N22 N 1.0532(9) 0.0856(3) 0.1017(4) 0.0547(17) Uani 1 1 d .
C23 C 0.7665(14) -0.1204(4) 0.1730(6) 0.066(2) Uani 1 1 d .
O24 O 0.8431(10) -0.1315(2) 0.2339(4) 0.080(2) Uani 1 1 d .
O25 O 0.6497(10) -0.1485(2) 0.1305(4) 0.0728(18) Uani 1 1 d .
C26 C 0.6176(17) -0.1952(4) 0.1624(7) 0.085(3) Uani 1 1 d .
H26A H 0.5581 -0.1910 0.2062 0.102 Uiso 1 1 calc R
H26B H 0.7324 -0.2126 0.1774 0.102 Uiso 1 1 calc R
C27 C 0.4978(15) -0.2232(4) 0.1036(8) 0.098(4) Uani 1 1 d .
H27A H 0.4721 -0.2551 0.1228 0.147 Uiso 1 1 calc R
H27B H 0.5584 -0.2272 0.0607 0.147 Uiso 1 1 calc R
H27C H 0.3850 -0.2056 0.0892 0.147 Uiso 1 1 calc R
N28 N 1.0913(10) 0.1984(2) 0.0032(4) 0.0598(18) Uani 1 1 d .
H28A H 1.1675 0.2114 0.0390 0.072 Uiso 1 1 calc R
C29 C 1.0448(13) 0.2254(3) -0.0565(5) 0.061(2) Uani 1 1 d .
O30 O 0.9448(11) 0.2142(3) -0.1111(4) 0.086(2) Uani 1 1 d .
O31 O 1.1213(9) 0.2691(2) -0.0477(4) 0.0706(17) Uani 1 1 d .
C32 C 1.0811(16) 0.3034(4) -0.1073(7) 0.086(3) Uani 1 1 d .
H32A H 0.9523 0.3122 -0.1142 0.103 Uiso 1 1 calc R
H32B H 1.1072 0.2889 -0.1536 0.103 Uiso 1 1 calc R
C33 C 1.1955(17) 0.3475(4) -0.0883(7) 0.094(4) Uani 1 1 d .
H33A H 1.1714 0.3711 -0.1285 0.141 Uiso 1 1 calc R
H33B H 1.3226 0.3384 -0.0812 0.141 Uiso 1 1 calc R
H33C H 1.1670 0.3619 -0.0429 0.141 Uiso 1 1 calc R
C41 C 0.9365(13) 0.0845(4) 0.2554(5) 0.065(2) Uani 1 1 d .
H41A H 0.8390 0.0606 0.2562 0.078 Uiso 1 1 calc R
H41B H 0.9842 0.0931 0.3069 0.078 Uiso 1 1 calc R
C42 C 0.8623(9) 0.12726(18) 0.2174(3) 0.065(2) Uani 1 1 d G
C43 C 0.9352(8) 0.1728(2) 0.2346(3) 0.075(3) Uani 1 1 d G
H43A H 1.0374 0.1762 0.2717 0.090 Uiso 1 1 calc R
C44 C 0.8586(9) 0.21330(17) 0.1974(4) 0.076(3) Uani 1 1 d G
H44A H 0.9083 0.2444 0.2092 0.091 Uiso 1 1 calc R
C45 C 0.7090(9) 0.20830(19) 0.1431(4) 0.072(3) Uani 1 1 d G
C46 C 0.6362(7) 0.1628(2) 0.1260(3) 0.073(3) Uani 1 1 d G
H46A H 0.5340 0.1594 0.0889 0.087 Uiso 1 1 calc R
C47 C 0.7128(8) 0.12225(18) 0.1631(4) 0.073(3) Uani 1 1 d G
H47A H 0.6630 0.0911 0.1514 0.087 Uiso 1 1 calc R
C48 C 0.6145(16) 0.2531(4) 0.1085(6) 0.085(3) Uani 1 1 d .
H48A H 0.5872 0.2490 0.0544 0.102 Uiso 1 1 calc R
H48B H 0.6940 0.2816 0.1190 0.102 Uiso 1 1 calc R
C49 C 0.4405(15) 0.2613(4) 0.1394(6) 0.074(3) Uani 1 1 d .
O50 O 0.3110(10) 0.2328(3) 0.1249(5) 0.095(3) Uani 1 1 d .
N51 N 0.4349(11) 0.2977(3) 0.1850(5) 0.072(2) Uani 1 1 d .
H51A H 0.5259 0.3180 0.1919 0.087 Uiso 1 1 calc R
C52 C 0.2852(15) 0.3060(5) 0.2248(6) 0.087(3) Uani 1 1 d .
H52A H 0.3318 0.3192 0.2741 0.104 Uiso 1 1 calc R
H52B H 0.2259 0.2748 0.2317 0.104 Uiso 1 1 calc R
C53 C 0.1451(8) 0.3414(2) 0.1840(4) 0.073(3) Uani 1 1 d G
C54 C 0.0541(10) 0.3304(2) 0.1143(4) 0.091(4) Uani 1 1 d G
H54A H 0.0811 0.3014 0.0906 0.109 Uiso 1 1 calc R
C55 C -0.0762(10) 0.3617(3) 0.0793(3) 0.091(3) Uani 1 1 d G
H55A H -0.1384 0.3542 0.0317 0.109 Uiso 1 1 calc R
C56 C -0.1156(9) 0.4041(2) 0.1140(4) 0.076(3) Uani 1 1 d G
C57 C -0.0246(10) 0.4152(2) 0.1837(4) 0.078(3) Uani 1 1 d G
H57A H -0.0516 0.4442 0.2075 0.094 Uiso 1 1 calc R
C58 C 0.1057(9) 0.3838(3) 0.2187(3) 0.074(3) Uani 1 1 d G
H58A H 0.1679 0.3914 0.2664 0.089 Uiso 1 1 calc R
C59 C -0.2622(18) 0.4380(5) 0.0740(7) 0.094(4) Uani 1 1 d .
C60 C -0.259(2) 0.4879(5) 0.1131(10) 0.129(6) Uani 1 1 d .
H60A H -0.2751 0.4832 0.1644 0.193 Uiso 1 1 calc R
H60B H -0.3562 0.5082 0.0879 0.193 Uiso 1 1 calc R
H60C H -0.1432 0.5038 0.1116 0.193 Uiso 1 1 calc R
C61 C -0.4482(18) 0.4156(5) 0.0798(9) 0.118(5) Uani 1 1 d .
H61A H -0.4570 0.3835 0.0571 0.177 Uiso 1 1 calc R
H61B H -0.5434 0.4364 0.0543 0.177 Uiso 1 1 calc R
H61C H -0.4616 0.4127 0.1317 0.177 Uiso 1 1 calc R
C62 C -0.237(4) 0.4445(9) -0.0030(10) 0.250(17) Uani 1 1 d .
H62A H -0.2381 0.4128 -0.0270 0.375 Uiso 1 1 calc R
H62B H -0.1217 0.4605 -0.0045 0.375 Uiso 1 1 calc R
H62C H -0.3346 0.4644 -0.0287 0.375 Uiso 1 1 calc R

loop_
_atom_site_aniso_label
_atom_site_aniso_U_11
_atom_site_aniso_U_22
_atom_site_aniso_U_33
_atom_site_aniso_U_23
_atom_site_aniso_U_13
_atom_site_aniso_U_12
Pt 0.0657(3) 0.0571(2) 0.0503(2) -0.00850(15) 0.02082(16) 0.00370(16)
Br 0.0796(7) 0.0903(8) 0.0797(7) -0.0111(6) 0.0230(5) 0.0026(6)
C1 0.078(6) 0.092(7) 0.042(5) -0.018(5) 0.018(4) -0.019(5)
C2 0.090(7) 0.071(6) 0.065(6) 0.000(5) 0.031(5) 0.007(5)
N11 0.054(4) 0.054(4) 0.055(4) -0.007(3) 0.023(3) 0.002(3)
C12 0.062(5) 0.059(5) 0.069(6) 0.005(4) 0.033(5) 0.012(4)
C13 0.062(5) 0.049(5) 0.073(6) 0.002(4) 0.032(5) 0.007(4)
C14 0.048(5) 0.051(5) 0.075(6) -0.005(4) 0.020(4) 0.000(4)
C15 0.052(5) 0.054(5) 0.058(5) 0.001(4) 0.018(4) 0.007(4)
C16 0.056(5) 0.054(5) 0.059(5) -0.005(4) 0.026(4) 0.004(4)
C17 0.058(5) 0.049(5) 0.057(5) -0.006(4) 0.032(4) 0.001(4)
C18 0.055(5) 0.049(5) 0.056(5) -0.004(4) 0.016(4) -0.001(4)
C19 0.056(5) 0.063(5) 0.053(5) -0.002(4) 0.020(4) 0.003(4)
C20 0.053(5) 0.055(5) 0.062(5) -0.008(4) 0.029(4) 0.002(4)
C21 0.059(5) 0.053(5) 0.052(5) -0.011(4) 0.021(4) -0.001(4)
N22 0.057(4) 0.057(4) 0.056(4) -0.011(3) 0.027(3) 0.007(3)
C23 0.076(6) 0.058(6) 0.072(7) -0.006(5) 0.033(5) 0.008(5)
O24 0.105(5) 0.066(4) 0.074(5) 0.013(4) 0.030(4) 0.012(4)
O25 0.090(5) 0.050(4) 0.089(5) 0.006(3) 0.045(4) 0.004(3)
C26 0.105(8) 0.057(6) 0.105(9) 0.011(6) 0.055(7) 0.009(6)
C27 0.080(7) 0.057(6) 0.165(13) 0.011(7) 0.044(8) -0.007(6)
N28 0.064(4) 0.047(4) 0.068(5) -0.003(4) 0.010(4) -0.007(3)
C29 0.067(6) 0.057(5) 0.060(6) -0.007(5) 0.015(5) -0.005(5)
O30 0.107(6) 0.078(5) 0.071(5) 0.007(4) 0.013(4) -0.026(4)
O31 0.081(4) 0.051(4) 0.080(4) 0.008(3) 0.014(3) -0.004(3)
C32 0.098(8) 0.062(6) 0.099(8) 0.016(6) 0.020(7) -0.005(6)
C33 0.109(9) 0.068(7) 0.108(9) -0.004(6) 0.029(7) -0.014(6)
C41 0.072(6) 0.074(6) 0.056(5) -0.018(5) 0.032(4) -0.003(5)
C42 0.070(6) 0.063(6) 0.071(6) -0.021(5) 0.037(5) 0.002(5)
C43 0.095(7) 0.073(7) 0.061(6) -0.021(5) 0.023(5) 0.007(6)
C44 0.091(8) 0.058(6) 0.080(7) -0.017(5) 0.020(6) -0.001(5)
C45 0.089(7) 0.060(6) 0.076(7) -0.006(5) 0.032(6) 0.004(5)
C46 0.068(6) 0.080(7) 0.076(6) -0.008(6) 0.029(5) -0.001(5)
C47 0.076(7) 0.063(6) 0.088(7) -0.012(5) 0.040(6) -0.005(5)
C48 0.109(9) 0.066(6) 0.080(7) -0.001(6) 0.019(6) -0.002(6)
C49 0.079(7) 0.056(6) 0.079(7) 0.016(5) -0.009(6) -0.002(5)
O50 0.080(5) 0.060(4) 0.131(7) 0.003(4) -0.028(5) -0.003(4)
N51 0.062(5) 0.069(5) 0.083(6) -0.002(5) 0.003(4) -0.003(4)
C52 0.073(7) 0.110(9) 0.075(7) 0.027(6) 0.004(6) 0.016(6)
C53 0.060(6) 0.085(7) 0.072(6) 0.023(6) 0.009(5) 0.001(5)
C54 0.100(9) 0.085(8) 0.082(8) -0.007(6) -0.004(7) 0.026(7)
C55 0.100(8) 0.092(8) 0.074(7) 0.005(6) -0.008(6) 0.024(7)
C56 0.083(7) 0.069(6) 0.080(7) 0.020(6) 0.021(6) 0.008(5)
C57 0.083(7) 0.081(7) 0.072(7) 0.013(6) 0.017(6) 0.004(6)
C58 0.078(7) 0.078(7) 0.070(6) 0.004(5) 0.018(5) -0.004(5)
C59 0.101(9) 0.100(9) 0.082(8) 0.029(7) 0.020(7) 0.041(7)
C60 0.106(10) 0.093(10) 0.181(16) 0.010(10) 0.004(10) 0.030(8)
C61 0.098(10) 0.100(10) 0.139(12) -0.007(9) -0.031(9) 0.023(8)
C62 0.33(3) 0.32(3) 0.122(14) 0.138(18) 0.111(18) 0.24(3)

loop_
_atom_type_symbol
_atom_type_description
_atom_type_scat_dispersion_real
_atom_type_scat_dispersion_imag
_atom_type_scat_source
C C 0.0033 0.0016 'International Tables Vol C Tables 4.2.6.8 and 6.1.1.4'
H H 0.0000 0.0000 'International Tables Vol C Tables 4.2.6.8 and 6.1.1.4'
N N 0.0061 0.0033 'International Tables Vol C Tables 4.2.6.8 and 6.1.1.4'
O O 0.0106 0.0060 'International Tables Vol C Tables 4.2.6.8 and 6.1.1.4'
Br Br -0.2901 2.4595 'International Tables Vol C Tables 4.2.6.8 and 6.1.1.4'
Pt Pt -1.7033 8.3905 'International Tables Vol C Tables 4.2.6.8 and 6.1.1.4'

loop_
_geom_angle_atom_site_label_1
_geom_angle_atom_site_label_2
_geom_angle_atom_site_label_3
_geom_angle
C2 Pt C1 84.6(4)
C2 Pt C41 86.7(4)
C1 Pt C41 90.2(4)
C2 Pt N11 98.3(4)
C1 Pt N11 177.1(3)
C41 Pt N11 90.5(3)
C2 Pt N22 174.1(4)
C1 Pt N22 101.3(3)
C41 Pt N22 92.4(3)
N11 Pt N22 75.9(3)
C2 Pt Br 89.9(3)
C1 Pt Br 90.2(3)
C41 Pt Br 176.5(3)
N11 Pt Br 89.26(17)
N22 Pt Br 90.89(17)
Pt C1 H1A 109.5
Pt C1 H1B 109.5
H1A C1 H1B 109.5
Pt C1 H1C 109.5
H1A C1 H1C 109.5
H1B C1 H1C 109.5
Pt C2 H2A 109.5
Pt C2 H2B 109.5
H2A C2 H2B 109.5
Pt C2 H2C 109.5
H2A C2 H2C 109.5
H2B C2 H2C 109.5
C12 N11 C16 118.9(8)
C12 N11 Pt 125.5(6)
C16 N11 Pt 115.6(5)
N11 C12 C13 123.1(9)
N11 C12 H12A 118.4
C13 C12 H12A 118.4
C14 C13 C12 118.8(8)
C14 C13 C23 125.1(9)
C12 C13 C23 116.1(9)
C13 C14 C15 119.0(8)
C13 C14 H14A 120.5
C15 C14 H14A 120.5
C14 C15 C16 120.6(8)
C14 C15 H15A 119.7
C16 C15 H15A 119.7
N11 C16 C15 119.6(8)
N11 C16 C17 116.8(8)
C15 C16 C17 123.7(8)
N22 C17 C18 120.7(8)
N22 C17 C16 115.6(8)
C18 C17 C16 123.7(8)
C17 C18 C19 120.6(8)
C17 C18 H18A 119.7
C19 C18 H18A 119.7
C18 C19 C20 119.6(8)
C18 C19 H19A 120.2
C20 C19 H19A 120.2
N28 C20 C19 126.0(8)
N28 C20 C21 116.5(8)
C19 C20 C21 117.5(8)
N22 C21 C20 122.5(8)
N22 C21 H21A 118.7
C20 C21 H21A 118.7
C21 N22 C17 119.0(7)
C21 N22 Pt 124.7(6)
C17 N22 Pt 116.1(6)
O24 C23 O25 124.7(9)
O24 C23 C13 123.8(10)
O25 C23 C13 111.5(9)
C23 O25 C26 114.7(9)
O25 C26 C27 106.6(10)
O25 C26 H26A 110.4
C27 C26 H26A 110.4
O25 C26 H26B 110.4
C27 C26 H26B 110.4
H26A C26 H26B 108.6
C26 C27 H27A 109.5
C26 C27 H27B 109.5
H27A C27 H27B 109.5
C26 C27 H27C 109.5
H27A C27 H27C 109.5
H27B C27 H27C 109.5
C29 N28 C20 127.0(8)
C29 N28 H28A 116.5
C20 N28 H28A 116.5
O30 C29 N28 126.7(9)
O30 C29 O31 122.5(9)
N28 C29 O31 110.7(8)
C29 O31 C32 117.7(8)
O31 C32 C33 108.2(10)
O31 C32 H32A 110.1
C33 C32 H32A 110.1
O31 C32 H32B 110.1
C33 C32 H32B 110.1
H32A C32 H32B 108.4
C32 C33 H33A 109.5
C32 C33 H33B 109.5
H33A C33 H33B 109.5
C32 C33 H33C 109.5
H33A C33 H33C 109.5
H33B C33 H33C 109.5
C42 C41 Pt 113.9(6)
C42 C41 H41A 108.8
Pt C41 H41A 108.8
C42 C41 H41B 108.8
Pt C41 H41B 108.8
H41A C41 H41B 107.7
C43 C42 C47 120.0
C43 C42 C41 121.6(6)
C47 C42 C41 118.4(6)
C44 C43 C42 120.0
C44 C43 H43A 120.0
C42 C43 H43A 120.0
C43 C44 C45 120.0
C43 C44 H44A 120.0
C45 C44 H44A 120.0
C46 C45 C44 120.0
C46 C45 C48 120.1(6)
C44 C45 C48 119.6(6)
C45 C46 C47 120.0
C45 C46 H46A 120.0
C47 C46 H46A 120.0
C46 C47 C42 120.0
C46 C47 H47A 120.0
C42 C47 H47A 120.0
C45 C48 C49 109.8(8)
C45 C48 H48A 109.7
C49 C48 H48A 109.7
C45 C48 H48B 109.7
C49 C48 H48B 109.7
H48A C48 H48B 108.2
O50 C49 N51 121.1(11)
O50 C49 C48 120.9(11)
N51 C49 C48 117.9(9)
C49 N51 C52 123.2(10)
C49 N51 H51A 118.4
C52 N51 H51A 118.4
N51 C52 C53 112.4(8)
N51 C52 H52A 109.1
C53 C52 H52A 109.1
N51 C52 H52B 109.1
C53 C52 H52B 109.1
H52A C52 H52B 107.9
C54 C53 C58 120.0
C54 C53 C52 120.5(7)
C58 C53 C52 119.4(7)
C53 C54 C55 120.0
C53 C54 H54A 120.0
C55 C54 H54A 120.0
C54 C55 C56 120.0
C54 C55 H55A 120.0
C56 C55 H55A 120.0
C57 C56 C55 120.0
C57 C56 C59 121.2(7)
C55 C56 C59 118.8(7)
C58 C57 C56 120.0
C58 C57 H57A 120.0
C56 C57 H57A 120.0
C57 C58 C53 120.0
C57 C58 H58A 120.0
C53 C58 H58A 120.0
C62 C59 C56 110.0(11)
C62 C59 C61 111.8(16)
C56 C59 C61 108.1(10)
C62 C59 C60 110.1(15)
C56 C59 C60 111.1(11)
C61 C59 C60 105.7(11)
C59 C60 H60A 109.5
C59 C60 H60B 109.5
H60A C60 H60B 109.5
C59 C60 H60C 109.5
H60A C60 H60C 109.5
H60B C60 H60C 109.5
C59 C61 H61A 109.5
C59 C61 H61B 109.5
H61A C61 H61B 109.5
C59 C61 H61C 109.5
H61A C61 H61C 109.5
H61B C61 H61C 109.5
C59 C62 H62A 109.5
C59 C62 H62B 109.5
H62A C62 H62B 109.5
C59 C62 H62C 109.5
H62A C62 H62C 109.5
H62B C62 H62C 109.5

loop_
_geom_bond_atom_site_label_1
_geom_bond_atom_site_label_2
_geom_bond_distance
Pt C2 2.044(10)
Pt C1 2.045(9)
Pt C41 2.111(8)
Pt N11 2.159(7)
Pt N22 2.172(7)
Pt Br 2.5651(12)
C1 H1A 0.9800
C1 H1B 0.9800
C1 H1C 0.9800
C2 H2A 0.9800
C2 H2B 0.9800
C2 H2C 0.9800
N11 C12 1.338(11)
N11 C16 1.371(11)
C12 C13 1.389(14)
C12 H12A 0.9500
C13 C14 1.369(13)
C13 C23 1.467(13)
C14 C15 1.383(12)
C14 H14A 0.9500
C15 C16 1.399(12)
C15 H15A 0.9500
C16 C17 1.456(11)
C17 N22 1.361(11)
C17 C18 1.376(12)
C18 C19 1.377(12)
C18 H18A 0.9500
C19 C20 1.396(12)
C19 H19A 0.9500
C20 N28 1.396(11)
C20 C21 1.396(12)
C21 N22 1.356(11)
C21 H21A 0.9500
C23 O24 1.217(12)
C23 O25 1.330(12)
O25 C26 1.456(11)
C26 C27 1.510(17)
C26 H26A 0.9900
C26 H26B 0.9900
C27 H27A 0.9800
C27 H27B 0.9800
C27 H27C 0.9800
N28 C29 1.329(12)
N28 H28A 0.8800
C29 O30 1.197(11)
C29 O31 1.338(11)
O31 C32 1.446(12)
C32 C33 1.505(14)
C32 H32A 0.9900
C32 H32B 0.9900
C33 H33A 0.9800
C33 H33B 0.9800
C33 H33C 0.9800
C41 C42 1.441(11)
C41 H41A 0.9900
C41 H41B 0.9900
C42 C43 1.3900
C42 C47 1.3900
C43 C44 1.3900
C43 H43A 0.9500
C44 C45 1.3900
C44 H44A 0.9500
C45 C46 1.3900
C45 C48 1.519(12)
C46 C47 1.3900
C46 H46A 0.9500
C47 H47A 0.9500
C48 C49 1.528(16)
C48 H48A 0.9900
C48 H48B 0.9900
C49 O50 1.251(12)
C49 N51 1.316(13)
N51 C52 1.458(14)
N51 H51A 0.8800
C52 C53 1.545(11)
C52 H52A 0.9900
C52 H52B 0.9900
C53 C54 1.3900
C53 C58 1.3900
C54 C55 1.3900
C54 H54A 0.9500
C55 C56 1.3900
C55 H55A 0.9500
C56 C57 1.3900
C56 C59 1.545(12)
C57 C58 1.3900
C57 H57A 0.9500
C58 H58A 0.9500
C59 C62 1.47(2)
C59 C61 1.552(19)
C59 C60 1.555(19)
C60 H60A 0.9800
C60 H60B 0.9800
C60 H60C 0.9800
C61 H61A 0.9800
C61 H61B 0.9800
C61 H61C 0.9800
C62 H62A 0.9800
C62 H62B 0.9800
C62 H62C 0.9800

loop_
_geom_hbond_atom_site_label_D
_geom_hbond_atom_site_label_H
_geom_hbond_atom_site_label_A
_geom_hbond_distance_DH
_geom_hbond_distance_HA
_geom_hbond_distance_DA
_geom_hbond_angle_DHA
_geom_hbond_site_symmetry_A
N28 H28A O50 0.88 1.86 2.736(11) 170.8 1_655
N51 H51A O24 0.88 2.09 2.842(11) 142.9 2_655

loop_
_geom_torsion_atom_site_label_1
_geom_torsion_atom_site_label_2
_geom_torsion_atom_site_label_3
_geom_torsion_atom_site_label_4
_geom_torsion
C2 Pt N11 C12 -3.4(7)
C1 Pt N11 C12 167(6)
C41 Pt N11 C12 -90.1(7)
N22 Pt N11 C12 177.5(7)
Br Pt N11 C12 86.4(6)
C2 Pt N11 C16 178.5(6)
C1 Pt N11 C16 -11(7)
C41 Pt N11 C16 91.7(6)
N22 Pt N11 C16 -0.6(5)
Br Pt N11 C16 -91.7(5)
C16 N11 C12 C13 -1.9(12)
Pt N11 C12 C13 180.0(6)
N11 C12 C13 C14 1.6(13)
N11 C12 C13 C23 178.3(8)
C12 C13 C14 C15 -0.2(13)
C23 C13 C14 C15 -176.7(8)
C13 C14 C15 C16 -0.7(12)
C12 N11 C16 C15 0.9(11)
Pt N11 C16 C15 179.2(6)
C12 N11 C16 C17 -178.5(7)
Pt N11 C16 C17 -0.2(9)
C14 C15 C16 N11 0.4(12)
C14 C15 C16 C17 179.7(8)
N11 C16 C17 N22 1.5(10)
C15 C16 C17 N22 -177.9(7)
N11 C16 C17 C18 -177.7(7)
C15 C16 C17 C18 2.9(12)
N22 C17 C18 C19 -2.1(12)
C16 C17 C18 C19 177.0(7)
C17 C18 C19 C20 1.3(12)
C18 C19 C20 N28 -178.1(8)
C18 C19 C20 C21 0.2(12)
N28 C20 C21 N22 177.4(7)
C19 C20 C21 N22 -1.1(12)
C20 C21 N22 C17 0.3(11)
C20 C21 N22 Pt -175.2(6)
C18 C17 N22 C21 1.3(11)
C16 C17 N22 C21 -177.9(7)
C18 C17 N22 Pt 177.2(6)
C16 C17 N22 Pt -2.0(8)
C2 Pt N22 C21 169(3)
C1 Pt N22 C21 -3.5(7)
C41 Pt N22 C21 87.2(7)
N11 Pt N22 C21 177.1(7)
Br Pt N22 C21 -93.9(6)
C2 Pt N22 C17 -7(3)
C1 Pt N22 C17 -179.1(6)
C41 Pt N22 C17 -88.4(6)
N11 Pt N22 C17 1.5(5)
Br Pt N22 C17 90.5(5)
C14 C13 C23 O24 178.2(9)
C12 C13 C23 O24 1.7(13)
C14 C13 C23 O25 -2.0(13)
C12 C13 C23 O25 -178.6(7)
O24 C23 O25 C26 -0.1(13)
C13 C23 O25 C26 -179.9(7)
C23 O25 C26 C27 -174.4(8)
C19 C20 N28 C29 -3.4(14)
C21 C20 N28 C29 178.3(8)
C20 N28 C29 O30 -0.6(16)
C20 N28 C29 O31 177.3(8)
O30 C29 O31 C32 -0.7(14)
N28 C29 O31 C32 -178.7(8)
C29 O31 C32 C33 -174.3(9)
C2 Pt C41 C42 164.0(7)
C1 Pt C41 C42 79.4(7)
N11 Pt C41 C42 -97.7(6)
N22 Pt C41 C42 -21.9(6)
Br Pt C41 C42 176(4)
Pt C41 C42 C43 -88.4(6)
Pt C41 C42 C47 92.5(6)
C47 C42 C43 C44 0.0
C41 C42 C43 C44 -179.1(6)
C42 C43 C44 C45 0.0
C43 C44 C45 C46 0.0
C43 C44 C45 C48 173.6(8)
C44 C45 C46 C47 0.0
C48 C45 C46 C47 -173.6(8)
C45 C46 C47 C42 0.0
C43 C42 C47 C46 0.0
C41 C42 C47 C46 179.2(6)
C46 C45 C48 C49 69.7(10)
C44 C45 C48 C49 -103.9(8)
C45 C48 C49 O50 -68.1(12)
C45 C48 C49 N51 108.0(10)
O50 C49 N51 C52 3.4(14)
C48 C49 N51 C52 -172.7(9)
C49 N51 C52 C53 -94.0(12)
N51 C52 C53 C54 61.2(11)
N51 C52 C53 C58 -121.1(9)
C58 C53 C54 C55 0.0
C52 C53 C54 C55 177.6(8)
C53 C54 C55 C56 0.0
C54 C55 C56 C57 0.0
C54 C55 C56 C59 -179.5(8)
C55 C56 C57 C58 0.0
C59 C56 C57 C58 179.5(8)
C56 C57 C58 C53 0.0
C54 C53 C58 C57 0.0
C52 C53 C58 C57 -177.7(8)
C57 C56 C59 C62 134.7(16)
C55 C56 C59 C62 -45.7(18)
C57 C56 C59 C61 -103.0(11)
C55 C56 C59 C61 76.6(11)
C57 C56 C59 C60 12.6(14)
C55 C56 C59 C60 -167.8(9)
